data_1549313
loop_
_publ_author_name
'L\"ow, Henrik'
'Mena-Osteritz, Elena'
'von Delius, Max'

_publ_section_title
;
 Self-assembled orthoester cryptands: orthoester scope,
 post-functionalization, kinetic locking and tunable degradation kinetics.
;
_journal_issue 21
_journal_name_full 'Chemical science'
_journal_page_first 4785
_journal_page_last 4793
_journal_paper_doi 10.1039/c8sc01750f
_journal_volume 9
_journal_year 2018
_chemical_formula_moiety 'C30 H34 Na O9, C32 H12 B F24'
_chemical_formula_sum 'C62 H46 B F24 Na O9'
_chemical_formula_weight 1424.79
_chemical_name_systematic
'(1,9-bis(phenylethynyl)-2,5,8,10,13,16,17,20,23-nonaoxabicyclo[7.7.7]tricosane)-sodium tetrakis(3,5-bis(trifluoromethyl)phenyl)borate'
_space_group_crystal_system triclinic
_space_group_IT_number 2
_space_group_name_Hall '-P 1'
_space_group_name_H-M_alt 'P -1'
_symmetry_space_group_name_Hall '-P 1'
_symmetry_space_group_name_H-M 'P -1'
_atom_sites_solution_hydrogens geom
_atom_sites_solution_primary direct
_audit_block_doi 10.5517/ccdc.csd.cc1z63jt
_audit_creation_date 2018-03-27
_audit_creation_method
;
Olex2 1.2
(compiled 2017.08.10 svn.r3458 for OlexSys, GUI svn.r5381)
;
_audit_update_record
;
2018-03-27 deposited with the CCDC.
2018-04-27 downloaded from the CCDC.
;
_cell_angle_alpha 100.67(3)
_cell_angle_beta 107.46(2)
_cell_angle_gamma 105.51(3)
_cell_formula_units_Z 2
_cell_length_a 14.295(8)
_cell_length_b 14.544(10)
_cell_length_c 17.347(11)
_cell_measurement_reflns_used 9348
_cell_measurement_temperature 293.15
_cell_measurement_theta_max 27.49
_cell_measurement_theta_min 2.28
_cell_volume 3174(4)
_computing_cell_refinement 'SAINT v8.37A (Bruker, 2015)'
_computing_data_reduction 'SAINT v8.37A (Bruker, 2015)'
_computing_molecular_graphics 'Olex2 (Dolomanov et al., 2009)'
_computing_publication_material 'Olex2 (Dolomanov et al., 2009)'
_computing_structure_refinement 'ShelXL (Sheldrick, 2015)'
_computing_structure_solution 'ShelXS (Sheldrick, 2008)'
_diffrn_ambient_temperature 293.15
_diffrn_detector 'Bruker APEX2 area detector'
_diffrn_detector_type 'CCD area detector'
_diffrn_measured_fraction_theta_full 0.999
_diffrn_measured_fraction_theta_max 0.994
_diffrn_measurement_device 'three-circle diffractometer'
_diffrn_measurement_device_type 'Bruker APEX-II CCD'
_diffrn_measurement_method '\f and \w scans'
_diffrn_radiation_monochromator graphite
_diffrn_radiation_probe x-ray
_diffrn_radiation_type MoK\a
_diffrn_radiation_wavelength 0.71073
_diffrn_reflns_av_R_equivalents 0.0405
_diffrn_reflns_av_unetI/netI 0.0310
_diffrn_reflns_Laue_measured_fraction_full 0.999
_diffrn_reflns_Laue_measured_fraction_max 0.994
_diffrn_reflns_limit_h_max 18
_diffrn_reflns_limit_h_min -18
_diffrn_reflns_limit_k_max 19
_diffrn_reflns_limit_k_min -19
_diffrn_reflns_limit_l_max 22
_diffrn_reflns_limit_l_min -22
_diffrn_reflns_number 85895
_diffrn_reflns_point_group_measured_fraction_full 0.999
_diffrn_reflns_point_group_measured_fraction_max 0.994
_diffrn_reflns_theta_full 25.242
_diffrn_reflns_theta_max 27.911
_diffrn_reflns_theta_min 2.107
_diffrn_source_type 'Incoatec I\ms'
_diffrn_standards_number 0
_exptl_absorpt_coefficient_mu 0.151
_exptl_absorpt_correction_T_max 0.7456
_exptl_absorpt_correction_T_min 0.7152
_exptl_absorpt_correction_type none
_exptl_crystal_colour 'clear light colourless'
_exptl_crystal_colour_lustre clear
_exptl_crystal_colour_modifier light
_exptl_crystal_colour_primary colourless
_exptl_crystal_density_diffrn 1.491
_exptl_crystal_description blocks
_exptl_crystal_F_000 1444
_exptl_crystal_preparation 'Chloroform solution'
_exptl_crystal_recrystallization_method 'Solvent layering of hexane over the chloroform solution'
_exptl_crystal_size_max 0.177
_exptl_crystal_size_mid 0.169
_exptl_crystal_size_min 0.118
_refine_diff_density_max 0.805
_refine_diff_density_min -0.604
_refine_diff_density_rms 0.050
_refine_ls_extinction_coef 0.0020(4)
_refine_ls_extinction_expression Fc^*^=kFc[1+0.001xFc^2^\l^3^/sin(2\q)]^-1/4^
_refine_ls_extinction_method 'SHELXL-2016/6 (Sheldrick 2016)'
_refine_ls_goodness_of_fit_ref 1.029
_refine_ls_hydrogen_treatment constr
_refine_ls_matrix_type full
_refine_ls_number_parameters 931
_refine_ls_number_reflns 15097
_refine_ls_number_restraints 159
_refine_ls_restrained_S_all 1.066
_refine_ls_R_factor_all 0.0734
_refine_ls_R_factor_gt 0.0524
_refine_ls_shift/su_max 0.000
_refine_ls_shift/su_mean 0.000
_refine_ls_structure_factor_coef Fsqd
_refine_ls_weighting_details 'w=1/[\s^2^(Fo^2^)+(0.0468P)^2^+2.5795P] where P=(Fo^2^+2Fc^2^)/3'
_refine_ls_weighting_scheme calc
_refine_ls_wR_factor_gt 0.1185
_refine_ls_wR_factor_ref 0.1311
_reflns_Friedel_coverage 0.000
_reflns_number_gt 11458
_reflns_number_total 15097
_reflns_threshold_expression 'I > 2\s(I)'
_cod_data_source_file c8sc01750f2.cif
_cod_data_source_block hl17060_0m_a
_cod_depositor_comments 'Adding full bibliography for 1549313--1549320.cif.'
_cod_database_code 1549313
_shelx_shelxl_version_number 2016/6
_shelx_space_group_comment
;
The symmetry employed for this shelxl refinement is uniquely defined
by the following loop, which should always be used as a source of
symmetry information in preference to the above space-group names.
They are only intended as comments.
;
_shelx_estimated_absorpt_t_max 0.982
_shelx_estimated_absorpt_t_min 0.974
_olex2_refinement_description
;
1. Fixed Uiso
 At 1.2 times of:
  All C(H) groups, All C(H,H) groups
2. Restrained distances
 F01M-F01P \\sim F01M-F0 \\sim F01L-F01O
 with sigma of 0.04
 C59-F01M \\sim C59-F018 \\sim C59-F01L \\sim C59-F01P \\sim C59-F0 \\sim
C59-F01O \\sim C59-C12
 with sigma of 0.02
 C62-F00W \\sim C62-F01B \\sim C62-F00V \\sim C62-F00R \\sim C62-F01C \\sim
C62-F0AA \\sim C62-C21
 with sigma of 0.02
3. Rigid bond restraints
 F01C
 with sigma for 1-2 distances of 0.01 and sigma for 1-3 distances of 0.01
4. Uiso/Uaniso restraints and constraints
F01C: within 2A with sigma of 0.04 and sigma for terminal atoms of 0.08
5. Rigid body (RIGU) restrains
 F01L, F01O, F018, C59, C12
 with sigma for 1-2 distances of 0.004 and sigma for 1-3 distances of 0.004
 F01M, F0, F01P, C59, C12
 with sigma for 1-2 distances of 0.004 and sigma for 1-3 distances of 0.004
 F00R, F00V, F01B, F01L, F01O, F018, C62, C21
 with sigma for 1-2 distances of 0.004 and sigma for 1-3 distances of 0.004
 F01M, F0, F01P, F0AA, F01C, F00W, C62, C21
 with sigma for 1-2 distances of 0.004 and sigma for 1-3 distances of 0.004
6. Others
 Sof(F01M)=Sof(F0)=Sof(F01P)=1-FVAR(1)
 Sof(F01L)=Sof(F01O)=Sof(F018)=FVAR(1)
 Sof(F0AA)=Sof(F01C)=Sof(F00W)=1-FVAR(2)
 Sof(F00R)=Sof(F00V)=Sof(F01B)=FVAR(2)
7.a Secondary CH2 refined with riding coordinates:
 C16(H16A,H16B), C19(H19A,H19B), C23(H23A,H23B), C24(H24A,H24B), C26(H26A,
 H26B), C30(H30A,H30B), C31(H31A,H31B), C34(H34A,H34B), C52(H52A,H52B),
 C54(H54A,H54B), C57(H57A,H57B), C60(H60A,H60B)
7.b Aromatic/amide H refined with riding coordinates:
 C1(H1), C3(H3), C5(H5), C7(H7), C8(H8), C11(H11), C17(H17), C25(H25),
 C32(H32), C33(H33), C35(H35), C36(H36), C37(H37), C38(H38), C39(H39), C40(H40),
  C41(H41), C42(H42), C44(H44), C45(H45), C48(H48), C50(H50)
;
_olex2_exptl_crystal_mounting_method 'by glowing'
_olex2_submission_original_sample_id HL17060
_olex2_submission_special_instructions 'No special instructions were received'

loop_
_space_group_symop_operation_xyz
'x, y, z'
'-x, -y, -z'

loop_
_atom_site_label
_atom_site_type_symbol
_atom_site_fract_x
_atom_site_fract_y
_atom_site_fract_z
_atom_site_U_iso_or_equiv
_atom_site_adp_type
_atom_site_occupancy
_atom_site_site_symmetry_order
_atom_site_calc_flag
_atom_site_refinement_flags_posn
_atom_site_refinement_flags_adp
_atom_site_refinement_flags_occupancy
_atom_site_disorder_assembly
_atom_site_disorder_group
Na01 Na 0.74909(6) 0.85991(6) 0.70276(5) 0.03192(18) Uani 1 1 d . . . . .
F002 F 0.09380(9) 0.76006(9) 0.57636(9) 0.0445(3) Uani 1 1 d . . . . .
F003 F -0.12607(12) 0.72138(10) 0.03999(9) 0.0496(4) Uani 1 1 d . . . . .
F004 F -0.27482(11) 0.58357(12) 0.60985(8) 0.0513(4) Uani 1 1 d . . . . .
F006 F -0.31841(11) 0.19719(10) 0.31173(8) 0.0472(3) Uani 1 1 d . . . . .
F008 F -0.02911(11) 0.64720(13) 0.00344(9) 0.0532(4) Uani 1 1 d . . . . .
F009 F -0.19456(11) 0.57262(11) -0.04021(7) 0.0506(4) Uani 1 1 d . . . . .
F00C F 0.12895(11) 0.52437(12) 0.31004(9) 0.0536(4) Uani 1 1 d . . . . .
F00D F 0.11615(10) 0.63907(12) 0.50433(9) 0.0547(4) Uani 1 1 d . . . . .
F00H F 0.08391(10) 0.62854(13) 0.61557(10) 0.0644(5) Uani 1 1 d . . . . .
F00I F -0.32462(12) 0.43219(11) 0.53742(10) 0.0573(4) Uani 1 1 d . . . . .
F00K F -0.40062(10) 0.52925(15) 0.48964(9) 0.0628(5) Uani 1 1 d . . . . .
F00M F 0.03458(13) 0.38206(12) 0.22758(12) 0.0680(5) Uani 1 1 d . . . . .
F00N F 0.13670(14) 0.48467(17) 0.18866(11) 0.0789(6) Uani 1 1 d . . . . .
F00O F -0.58337(13) 0.61350(17) 0.29327(14) 0.0872(7) Uani 1 1 d . . . . .
F00Q F -0.62951(12) 0.61010(19) 0.16656(13) 0.0988(8) Uani 1 1 d . . . . .
F00R F -0.5423(5) 0.3373(4) -0.0417(3) 0.0804(18) Uani 0.640(17) 1 d D U P A 1
F00S F -0.59063(14) 0.74356(14) 0.26003(17) 0.0959(7) Uani 1 1 d . . . . .
F00V F -0.6098(4) 0.1963(4) -0.0321(3) 0.0656(14) Uani 0.640(17) 1 d D U P A 1
F01B F -0.6446(7) 0.3208(10) 0.0253(5) 0.116(4) Uani 0.640(17) 1 d D U P A 1
F01L F -0.2674(8) 0.9811(5) 0.2857(7) 0.078(2) Uani 0.51(2) 1 d D U P B 1
F01O F -0.1409(6) 0.9474(7) 0.3468(6) 0.085(3) Uani 0.51(2) 1 d D U P B 1
F018 F -0.1887(14) 0.9215(10) 0.2156(8) 0.106(4) Uani 0.51(2) 1 d D U P B 1
O005 O 0.86250(10) 0.78687(10) 0.78526(8) 0.0273(3) Uani 1 1 d . . . . .
O007 O 0.94255(11) 0.90676(10) 0.73962(9) 0.0308(3) Uani 1 1 d . . . . .
O00A O 0.65828(10) 0.72443(10) 0.76242(9) 0.0302(3) Uani 1 1 d . . . . .
O00B O 0.80143(11) 0.81219(10) 0.57612(8) 0.0313(3) Uani 1 1 d . . . . .
O00E O 0.63304(11) 0.86953(11) 0.55897(9) 0.0344(3) Uani 1 1 d . . . . .
O00F O 0.55969(11) 0.75369(10) 0.61208(9) 0.0316(3) Uani 1 1 d . . . . .
O00G O 0.59688(12) 0.91452(11) 0.67367(9) 0.0360(3) Uani 1 1 d . . . . .
O00J O 0.90521(12) 0.94612(11) 0.85481(10) 0.0392(4) Uani 1 1 d . . . . .
O00L O 0.79053(12) 1.04770(11) 0.77536(10) 0.0403(4) Uani 1 1 d . . . . .
F00P F -0.26337(19) 0.16535(16) 0.21501(13) 0.0893(7) Uani 1 1 d . . . . .
C1 C -0.26676(14) 0.54133(13) 0.40294(11) 0.0226(4) Uani 1 1 d . . . . .
H1 H -0.338285 0.514633 0.372079 0.027 Uiso 1 1 calc R . . . .
C2 C -0.33096(14) 0.43689(14) 0.21046(11) 0.0222(3) Uani 1 1 d . . . . .
C3 C -0.09237(13) 0.60915(13) 0.41078(11) 0.0212(3) Uani 1 1 d . . . . .
H3 H -0.044363 0.631350 0.386202 0.025 Uiso 1 1 calc R . . . .
C4 C -0.19865(13) 0.56747(13) 0.36039(10) 0.0200(3) Uani 1 1 d . . . . .
C5 C -0.16765(14) 0.59751(14) 0.14409(11) 0.0236(4) Uani 1 1 d . . . . .
H5 H -0.218643 0.625412 0.125622 0.028 Uiso 1 1 calc R . . . .
C6 C -0.30539(13) 0.63495(13) 0.25004(10) 0.0215(3) Uani 1 1 d . . . . .
C7 C -0.31322(14) 0.35693(14) 0.23910(11) 0.0248(4) Uani 1 1 d . . . . .
H7 H -0.257626 0.370383 0.289216 0.030 Uiso 1 1 calc R . . . .
C8 C -0.40854(14) 0.61706(14) 0.24473(11) 0.0240(4) Uani 1 1 d . . . . .
H8 H -0.449688 0.552673 0.238554 0.029 Uiso 1 1 calc R . . . .
C9 C 0.94139(15) 0.88020(15) 0.81291(12) 0.0303(4) Uani 1 1 d . . . . .
C10 C -0.01406(15) 0.51727(15) 0.19592(11) 0.0269(4) Uani 1 1 d . . . . .
C11 C -0.02041(15) 0.55578(15) 0.12787(11) 0.0275(4) Uani 1 1 d . . . . .
H11 H 0.026348 0.555287 0.100457 0.033 Uiso 1 1 calc R . . . .
C12 C -0.29108(16) 0.80922(15) 0.26269(13) 0.0310(4) Uani 1 1 d D U . . .
C13 C -0.45196(14) 0.69205(15) 0.24834(12) 0.0271(4) Uani 1 1 d . . . . .
C14 C 0.05866(15) 0.66090(15) 0.54769(12) 0.0282(4) Uani 1 1 d . . . . .
C15 C -0.37529(15) 0.25831(15) 0.19570(12) 0.0296(4) Uani 1 1 d . . . . .
C16 C 0.83067(16) 0.74879(16) 0.84800(12) 0.0315(4) Uani 1 1 d . . . . .
H16A H 0.829944 0.802125 0.890421 0.038 Uiso 1 1 calc R . . . .
H16B H 0.878108 0.717796 0.875604 0.038 Uiso 1 1 calc R . . . .
C17 C -0.39402(16) 0.78874(15) 0.25677(12) 0.0314(4) Uani 1 1 d . . . . .
H17 H -0.423234 0.838694 0.258434 0.038 Uiso 1 1 calc R . . . .
C18 C 0.55784(16) 0.84335(15) 0.59473(13) 0.0317(4) Uani 1 1 d . . . . .
C19 C 0.91105(16) 0.85070(16) 0.59470(13) 0.0323(4) Uani 1 1 d . . . . .
H19A H 0.931824 0.919828 0.594535 0.039 Uiso 1 1 calc R . . . .
H19B H 0.928781 0.812963 0.552397 0.039 Uiso 1 1 calc R . . . .
C20 C 1.04288(16) 0.87753(16) 0.86545(13) 0.0357(5) Uani 1 1 d . . . . .
C21 C -0.47990(15) 0.31279(16) 0.09164(12) 0.0307(4) Uani 1 1 d D U . . .
C22 C -0.11217(15) 0.63322(16) 0.02679(12) 0.0309(4) Uani 1 1 d . . . . .
C23 C 0.50188(15) 0.71938(16) 0.66251(13) 0.0328(4) Uani 1 1 d . . . . .
H23A H 0.430189 0.678916 0.626923 0.039 Uiso 1 1 calc R . . . .
H23B H 0.501686 0.775479 0.702561 0.039 Uiso 1 1 calc R . . . .
C24 C 0.55588(15) 0.65879(15) 0.70796(13) 0.0315(4) Uani 1 1 d . . . . .
H24A H 0.517837 0.629994 0.740543 0.038 Uiso 1 1 calc R . . . .
H24B H 0.559782 0.605167 0.667863 0.038 Uiso 1 1 calc R . . . .
C25 C -0.46033(16) 0.23505(16) 0.12159(13) 0.0341(4) Uani 1 1 d . . . . .
H25 H -0.502985 0.169259 0.092829 0.041 Uiso 1 1 calc R . . . .
C26 C 0.72294(15) 0.67352(15) 0.80120(12) 0.0303(4) Uani 1 1 d . . . . .
H26A H 0.723999 0.620493 0.758696 0.036 Uiso 1 1 calc R . . . .
H26B H 0.696588 0.644530 0.839859 0.036 Uiso 1 1 calc R . . . .
C27 C 0.36827(17) 0.83504(16) 0.50131(14) 0.0357(5) Uani 1 1 d . . . . .
C28 C 1.12014(17) 0.86635(17) 0.90523(13) 0.0371(5) Uani 1 1 d . . . . .
C29 C 0.26672(16) 0.83390(16) 0.45334(14) 0.0365(5) Uani 1 1 d . . . . .
C30 C 0.6225(2) 1.01814(17) 0.67611(17) 0.0467(6) Uani 1 1 d . . . . .
H30A H 0.560563 1.036818 0.664823 0.056 Uiso 1 1 calc R . . . .
H30B H 0.652878 1.031045 0.634444 0.056 Uiso 1 1 calc R . . . .
C31 C 0.8655(2) 1.09256(18) 0.85920(16) 0.0488(6) Uani 1 1 d . . . . .
H31A H 0.832987 1.078176 0.899371 0.059 Uiso 1 1 calc R . . . .
H31B H 0.892560 1.164292 0.870161 0.059 Uiso 1 1 calc R . . . .
C32 C 0.2148(2) 0.77643(19) 0.36972(17) 0.0521(6) Uani 1 1 d . . . . .
H32 H 0.244640 0.736299 0.344438 0.063 Uiso 1 1 calc R . . . .
C33 C 0.22001(19) 0.89181(19) 0.49034(18) 0.0472(6) Uani 1 1 d . . . . .
H33 H 0.253889 0.929738 0.546579 0.057 Uiso 1 1 calc R . . . .
C34 C 0.7000(2) 1.07542(18) 0.76373(17) 0.0485(6) Uani 1 1 d . . . . .
H34A H 0.718327 1.146462 0.770709 0.058 Uiso 1 1 calc R . . . .
H34B H 0.670158 1.059894 0.805119 0.058 Uiso 1 1 calc R . . . .
C35 C 0.1236(2) 0.8935(2) 0.4442(2) 0.0635(8) Uani 1 1 d . . . . .
H35 H 0.092495 0.931997 0.469512 0.076 Uiso 1 1 calc R . . . .
C36 C 1.2026(2) 0.7561(2) 0.96595(17) 0.0549(7) Uani 1 1 d . . . . .
H36 H 1.138424 0.704620 0.940845 0.066 Uiso 1 1 calc R . . . .
C37 C 0.0740(2) 0.8387(2) 0.3615(2) 0.0698(10) Uani 1 1 d . . . . .
H37 H 0.009886 0.841481 0.330308 0.084 Uiso 1 1 calc R . . . .
C38 C 1.3082(2) 0.9257(2) 0.99124(16) 0.0576(7) Uani 1 1 d . . . . .
H38 H 1.315284 0.988444 0.983414 0.069 Uiso 1 1 calc R . . . .
C39 C 0.1179(2) 0.7793(2) 0.3240(2) 0.0690(9) Uani 1 1 d . . . . .
H39 H 0.082691 0.741075 0.267942 0.083 Uiso 1 1 calc R . . . .
C40 C 1.3839(3) 0.8158(3) 1.05186(18) 0.0773(11) Uani 1 1 d . . . . .
H40 H 1.441756 0.804951 1.085585 0.093 Uiso 1 1 calc R . . . .
C41 C 1.3938(2) 0.9072(3) 1.03970(18) 0.0741(10) Uani 1 1 d . . . . .
H41 H 1.458707 0.957735 1.064173 0.089 Uiso 1 1 calc R . . . .
C42 C 1.2894(3) 0.7396(3) 1.0148(2) 0.0744(10) Uani 1 1 d . . . . .
H42 H 1.283528 0.676940 1.022462 0.089 Uiso 1 1 calc R . . . .
C43 C -0.05646(14) 0.61830(13) 0.49693(11) 0.0226(4) Uani 1 1 d . . . . .
C44 C -0.12521(14) 0.59069(13) 0.53705(11) 0.0241(4) Uani 1 1 d . . . . .
H44 H -0.100944 0.596682 0.594487 0.029 Uiso 1 1 calc R . . . .
F012 F -0.42392(18) 0.09121(12) 0.19800(14) 0.1209(11) Uani 1 1 d . . . . .
C45 C -0.08446(14) 0.51758(14) 0.23616(11) 0.0244(4) Uani 1 1 d . . . . .
H45 H -0.079576 0.488875 0.280214 0.029 Uiso 1 1 calc R . . . .
C46 C -0.23147(14) 0.55378(14) 0.48908(11) 0.0242(4) Uani 1 1 d . . . . .
C47 C -0.16266(13) 0.55938(13) 0.21318(11) 0.0215(3) Uani 1 1 d . . . . .
C48 C -0.41567(14) 0.41126(15) 0.13443(11) 0.0262(4) Uani 1 1 d . . . . .
H48 H -0.429423 0.461574 0.111825 0.031 Uiso 1 1 calc R . . . .
C49 C -0.09873(14) 0.59494(14) 0.10222(11) 0.0246(4) Uani 1 1 d . . . . .
C50 C -0.24838(15) 0.73387(14) 0.25954(12) 0.0265(4) Uani 1 1 d . . . . .
H50 H -0.179139 0.749728 0.263909 0.032 Uiso 1 1 calc R . . . .
C51 C -0.30782(16) 0.52452(17) 0.53098(12) 0.0342(5) Uani 1 1 d . . . . .
C52 C 0.96679(16) 0.84252(15) 0.68032(13) 0.0316(4) Uani 1 1 d . . . . .
H52A H 0.942752 0.774227 0.682103 0.038 Uiso 1 1 calc R . . . .
H52B H 1.041565 0.863779 0.693457 0.038 Uiso 1 1 calc R . . . .
C53 C 0.45323(17) 0.83828(17) 0.54162(14) 0.0362(5) Uani 1 1 d . . . . .
C54 C 0.74171(17) 0.81806(17) 0.49600(13) 0.0362(5) Uani 1 1 d . . . . .
H54A H 0.745529 0.770299 0.450961 0.043 Uiso 1 1 calc R . . . .
H54B H 0.768959 0.884275 0.490727 0.043 Uiso 1 1 calc R . . . .
C55 C 0.07094(17) 0.47705(18) 0.22912(13) 0.0367(5) Uani 1 1 d . . . . .
C56 C -0.56338(17) 0.66538(18) 0.24175(15) 0.0396(5) Uani 1 1 d . . . . .
C57 C 0.63078(18) 0.79557(18) 0.49009(13) 0.0391(5) Uani 1 1 d . . . . .
H57A H 0.587593 0.799448 0.436544 0.047 Uiso 1 1 calc R . . . .
H57B H 0.602878 0.729227 0.494894 0.047 Uiso 1 1 calc R . . . .
C58 C 1.21141(17) 0.84954(19) 0.95442(13) 0.0394(5) Uani 1 1 d . . . . .
C59 C -0.2245(2) 0.91252(17) 0.27430(17) 0.0481(6) Uani 1 1 d D U . . .
C60 C 0.95258(19) 1.05144(17) 0.86870(16) 0.0467(6) Uani 1 1 d . . . . .
H60A H 0.984084 1.063481 0.827517 0.056 Uiso 1 1 calc R . . . .
H60B H 1.006064 1.082094 0.924801 0.056 Uiso 1 1 calc R . . . .
B02A B -0.24895(15) 0.55135(15) 0.25810(12) 0.0210(4) Uani 1 1 d . . . . .
C61 C -0.34651(19) 0.17763(16) 0.22900(15) 0.0421(5) Uani 1 1 d . . . . .
C62 C -0.57079(18) 0.29172(19) 0.01221(14) 0.0459(6) Uani 1 1 d D U . . .
F01M F -0.1680(13) 0.9600(9) 0.3519(5) 0.123(4) Uani 0.49(2) 1 d D U P B 2
F0 F -0.2809(7) 0.9632(9) 0.2389(15) 0.123(5) Uani 0.49(2) 1 d D U P B 2
F01P F -0.1565(9) 0.9173(9) 0.2361(9) 0.080(3) Uani 0.49(2) 1 d D U P B 2
F0AA F -0.6255(11) 0.3492(9) 0.0201(10) 0.069(3) Uani 0.360(17) 1 d D U P A 2
F01C F -0.6439(14) 0.2041(10) -0.0119(15) 0.160(7) Uani 0.360(17) 1 d D U P A 2
F00W F -0.5457(9) 0.3133(13) -0.0495(6) 0.108(4) Uani 0.360(17) 1 d D U P A 2

loop_
_atom_site_aniso_label
_atom_site_aniso_U_11
_atom_site_aniso_U_22
_atom_site_aniso_U_33
_atom_site_aniso_U_23
_atom_site_aniso_U_13
_atom_site_aniso_U_12
Na01 0.0297(4) 0.0363(4) 0.0325(4) 0.0123(3) 0.0123(3) 0.0131(3)
F002 0.0252(6) 0.0308(6) 0.0604(8) 0.0022(6) 0.0034(6) 0.0050(5)
F003 0.0743(10) 0.0502(8) 0.0462(8) 0.0327(7) 0.0319(7) 0.0317(7)
F004 0.0539(8) 0.0722(10) 0.0295(7) 0.0071(6) 0.0272(6) 0.0159(7)
F006 0.0568(8) 0.0500(8) 0.0467(8) 0.0276(6) 0.0175(7) 0.0290(7)
F008 0.0451(8) 0.0974(12) 0.0481(8) 0.0486(8) 0.0331(7) 0.0358(8)
F009 0.0488(8) 0.0665(9) 0.0223(6) 0.0172(6) 0.0018(5) 0.0077(7)
F00C 0.0508(8) 0.0706(10) 0.0424(8) 0.0176(7) 0.0044(6) 0.0394(8)
F00D 0.0249(6) 0.0729(10) 0.0545(8) -0.0054(7) 0.0090(6) 0.0213(7)
F00H 0.0329(7) 0.0907(12) 0.0590(9) 0.0532(9) -0.0051(6) 0.0086(7)
F00I 0.0665(10) 0.0514(9) 0.0590(9) 0.0250(7) 0.0389(8) 0.0039(7)
F00K 0.0332(7) 0.1270(15) 0.0461(8) 0.0401(9) 0.0256(6) 0.0327(8)
F00M 0.0649(10) 0.0469(9) 0.0957(13) 0.0239(9) 0.0155(9) 0.0385(8)
F00N 0.0811(12) 0.1580(18) 0.0759(11) 0.0773(12) 0.0612(10) 0.0962(13)
F00O 0.0519(10) 0.1309(17) 0.1306(17) 0.0877(15) 0.0605(11) 0.0471(11)
F00Q 0.0287(8) 0.149(2) 0.0755(12) -0.0177(12) 0.0030(8) 0.0158(10)
F00R 0.086(3) 0.075(3) 0.035(2) 0.0242(17) -0.0177(19) -0.002(2)
F00S 0.0540(10) 0.0638(11) 0.192(2) 0.0280(13) 0.0646(13) 0.0395(9)
F00V 0.052(2) 0.0556(19) 0.042(2) -0.0093(13) -0.0252(16) 0.0085(16)
F01B 0.056(4) 0.241(10) 0.041(2) -0.007(5) 0.000(2) 0.090(6)
F01L 0.073(4) 0.0264(19) 0.141(6) 0.022(3) 0.043(4) 0.023(2)
F01O 0.053(3) 0.040(3) 0.118(5) 0.021(4) -0.011(3) -0.004(2)
F018 0.159(11) 0.059(5) 0.096(4) 0.023(3) 0.080(6) -0.010(5)
O005 0.0280(7) 0.0292(7) 0.0249(6) 0.0094(5) 0.0102(5) 0.0085(6)
O007 0.0340(7) 0.0261(7) 0.0364(7) 0.0097(6) 0.0170(6) 0.0117(6)
O00A 0.0268(7) 0.0314(7) 0.0351(7) 0.0155(6) 0.0106(6) 0.0108(6)
O00B 0.0349(7) 0.0359(8) 0.0310(7) 0.0160(6) 0.0175(6) 0.0140(6)
O00E 0.0359(8) 0.0365(8) 0.0394(8) 0.0179(6) 0.0193(6) 0.0151(6)
O00F 0.0330(7) 0.0351(8) 0.0356(7) 0.0199(6) 0.0160(6) 0.0151(6)
O00G 0.0388(8) 0.0348(8) 0.0390(8) 0.0131(6) 0.0161(7) 0.0161(7)
O00J 0.0427(9) 0.0326(8) 0.0426(9) 0.0027(6) 0.0196(7) 0.0146(7)
O00L 0.0432(9) 0.0313(8) 0.0447(9) 0.0015(7) 0.0165(7) 0.0164(7)
F00P 0.1538(19) 0.1105(15) 0.0998(14) 0.0731(12) 0.0926(14) 0.1132(15)
C1 0.0192(8) 0.0256(9) 0.0229(8) 0.0076(7) 0.0075(7) 0.0076(7)
C2 0.0223(8) 0.0293(9) 0.0197(8) 0.0089(7) 0.0101(7) 0.0121(7)
C3 0.0215(8) 0.0231(9) 0.0227(8) 0.0090(7) 0.0099(7) 0.0099(7)
C4 0.0214(8) 0.0213(8) 0.0211(8) 0.0091(7) 0.0089(7) 0.0101(7)
C5 0.0222(9) 0.0299(9) 0.0213(8) 0.0106(7) 0.0076(7) 0.0115(7)
C6 0.0226(8) 0.0273(9) 0.0170(8) 0.0093(7) 0.0070(7) 0.0106(7)
C7 0.0238(9) 0.0285(9) 0.0217(8) 0.0079(7) 0.0052(7) 0.0114(7)
C8 0.0238(9) 0.0266(9) 0.0242(9) 0.0107(7) 0.0086(7) 0.0107(7)
C9 0.0303(10) 0.0294(10) 0.0301(10) 0.0051(8) 0.0118(8) 0.0101(8)
C10 0.0292(9) 0.0337(10) 0.0243(9) 0.0097(8) 0.0119(7) 0.0176(8)
C11 0.0274(9) 0.0385(11) 0.0223(9) 0.0103(8) 0.0132(7) 0.0148(8)
C12 0.0350(10) 0.0265(10) 0.0330(10) 0.0117(8) 0.0115(8) 0.0123(8)
C13 0.0253(9) 0.0349(10) 0.0253(9) 0.0102(8) 0.0092(7) 0.0158(8)
C14 0.0244(9) 0.0318(10) 0.0273(9) 0.0095(8) 0.0049(7) 0.0126(8)
C15 0.0325(10) 0.0280(10) 0.0283(10) 0.0083(8) 0.0091(8) 0.0125(8)
C16 0.0343(10) 0.0401(11) 0.0247(9) 0.0154(8) 0.0111(8) 0.0153(9)
C17 0.0361(11) 0.0333(10) 0.0320(10) 0.0126(8) 0.0118(8) 0.0217(9)
C18 0.0317(10) 0.0348(11) 0.0351(10) 0.0172(9) 0.0141(8) 0.0147(9)
C19 0.0374(11) 0.0327(10) 0.0400(11) 0.0174(9) 0.0241(9) 0.0165(9)
C20 0.0312(11) 0.0352(11) 0.0323(11) 0.0026(9) 0.0083(9) 0.0070(9)
C21 0.0295(10) 0.0372(11) 0.0204(9) 0.0035(8) 0.0038(7) 0.0134(9)
C22 0.0300(10) 0.0438(12) 0.0250(9) 0.0169(9) 0.0133(8) 0.0137(9)
C23 0.0250(10) 0.0385(11) 0.0395(11) 0.0198(9) 0.0144(8) 0.0092(8)
C24 0.0273(10) 0.0332(10) 0.0357(11) 0.0166(9) 0.0129(8) 0.0070(8)
C25 0.0344(11) 0.0297(10) 0.0286(10) 0.0010(8) 0.0053(8) 0.0083(9)
C26 0.0341(10) 0.0368(11) 0.0289(10) 0.0187(8) 0.0147(8) 0.0160(9)
C27 0.0369(11) 0.0349(11) 0.0418(12) 0.0211(9) 0.0153(9) 0.0144(9)
C28 0.0310(11) 0.0413(12) 0.0306(10) 0.0025(9) 0.0093(9) 0.0075(9)
C29 0.0301(10) 0.0312(11) 0.0488(13) 0.0234(10) 0.0103(9) 0.0082(9)
C30 0.0514(14) 0.0373(12) 0.0598(15) 0.0187(11) 0.0209(12) 0.0249(11)
C31 0.0508(14) 0.0341(12) 0.0508(14) -0.0065(10) 0.0152(12) 0.0149(11)
C32 0.0476(14) 0.0409(13) 0.0539(15) 0.0142(11) 0.0057(12) 0.0083(11)
C33 0.0405(13) 0.0426(13) 0.0639(16) 0.0245(12) 0.0179(12) 0.0183(11)
C34 0.0525(14) 0.0360(12) 0.0619(16) 0.0066(11) 0.0244(12) 0.0243(11)
C35 0.0384(14) 0.0519(16) 0.109(3) 0.0416(17) 0.0234(16) 0.0213(13)
C36 0.0452(14) 0.0694(18) 0.0503(15) 0.0155(13) 0.0142(12) 0.0253(13)
C37 0.0299(13) 0.0518(17) 0.112(3) 0.0446(18) -0.0012(15) 0.0059(12)
C38 0.0391(13) 0.0672(18) 0.0450(14) -0.0051(13) 0.0051(11) 0.0113(13)
C39 0.0513(16) 0.0501(16) 0.0671(19) 0.0185(14) -0.0124(14) -0.0042(14)
C40 0.060(2) 0.141(4) 0.0384(15) 0.0120(18) 0.0092(14) 0.064(2)
C41 0.0342(14) 0.114(3) 0.0446(16) -0.0128(17) -0.0016(12) 0.0227(17)
C42 0.077(2) 0.107(3) 0.0598(18) 0.0317(19) 0.0230(17) 0.061(2)
C43 0.0223(8) 0.0212(8) 0.0239(9) 0.0074(7) 0.0055(7) 0.0095(7)
C44 0.0281(9) 0.0257(9) 0.0181(8) 0.0069(7) 0.0065(7) 0.0105(7)
F012 0.1243(18) 0.0285(8) 0.1128(16) 0.0231(9) -0.0588(14) -0.0091(10)
C45 0.0296(9) 0.0292(9) 0.0207(8) 0.0109(7) 0.0113(7) 0.0150(8)
C46 0.0275(9) 0.0259(9) 0.0216(8) 0.0076(7) 0.0115(7) 0.0096(7)
C47 0.0214(8) 0.0240(9) 0.0198(8) 0.0081(7) 0.0074(7) 0.0078(7)
C48 0.0288(9) 0.0344(10) 0.0206(9) 0.0111(7) 0.0095(7) 0.0164(8)
C49 0.0255(9) 0.0313(10) 0.0190(8) 0.0105(7) 0.0092(7) 0.0096(8)
C50 0.0241(9) 0.0295(10) 0.0278(9) 0.0107(8) 0.0097(7) 0.0101(8)
C51 0.0312(10) 0.0481(13) 0.0239(9) 0.0119(9) 0.0133(8) 0.0102(9)
C52 0.0325(10) 0.0324(10) 0.0388(11) 0.0124(9) 0.0209(9) 0.0149(9)
C53 0.0380(12) 0.0386(12) 0.0405(12) 0.0203(10) 0.0168(10) 0.0175(10)
C54 0.0449(12) 0.0427(12) 0.0282(10) 0.0149(9) 0.0184(9) 0.0175(10)
C55 0.0424(12) 0.0538(14) 0.0337(11) 0.0202(10) 0.0219(9) 0.0329(11)
C56 0.0299(11) 0.0447(13) 0.0484(13) 0.0131(10) 0.0131(10) 0.0210(10)
C57 0.0428(12) 0.0489(13) 0.0268(10) 0.0140(9) 0.0137(9) 0.0148(10)
C58 0.0307(11) 0.0569(14) 0.0239(10) 0.0020(9) 0.0069(8) 0.0150(10)
C59 0.0509(14) 0.0302(12) 0.0694(16) 0.0177(11) 0.0277(13) 0.0152(10)
C60 0.0421(13) 0.0310(11) 0.0504(14) -0.0075(10) 0.0097(11) 0.0083(10)
B02A 0.0203(9) 0.0272(10) 0.0206(9) 0.0114(8) 0.0091(7) 0.0114(8)
C61 0.0510(14) 0.0280(11) 0.0402(12) 0.0068(9) 0.0075(10) 0.0155(10)
C62 0.0400(13) 0.0517(14) 0.0310(11) 0.0006(10) -0.0036(9) 0.0191(11)
F01M 0.168(9) 0.054(4) 0.081(4) -0.025(3) 0.056(4) -0.043(5)
F0 0.078(4) 0.050(5) 0.251(13) 0.089(7) 0.041(7) 0.031(4)
F01P 0.086(5) 0.034(3) 0.155(8) 0.037(5) 0.090(6) 0.017(3)
F0AA 0.045(5) 0.081(5) 0.060(5) 0.007(3) -0.016(3) 0.039(3)
F01C 0.084(8) 0.064(5) 0.196(13) 0.041(7) -0.095(7) -0.020(5)
F00W 0.097(7) 0.243(12) 0.022(3) 0.031(5) 0.024(4) 0.121(8)

loop_
_atom_type_symbol
_atom_type_description
_atom_type_scat_dispersion_real
_atom_type_scat_dispersion_imag
_atom_type_scat_source
C C 0.0033 0.0016 'International Tables Vol C Tables 4.2.6.8 and 6.1.1.4'
H H 0.0000 0.0000 'International Tables Vol C Tables 4.2.6.8 and 6.1.1.4'
B B 0.0013 0.0007 'International Tables Vol C Tables 4.2.6.8 and 6.1.1.4'
F F 0.0171 0.0103 'International Tables Vol C Tables 4.2.6.8 and 6.1.1.4'
Na Na 0.0362 0.0249 'International Tables Vol C Tables 4.2.6.8 and 6.1.1.4'
O O 0.0106 0.0060 'International Tables Vol C Tables 4.2.6.8 and 6.1.1.4'

loop_
_geom_angle_atom_site_label_1
_geom_angle_atom_site_label_2
_geom_angle_atom_site_label_3
_geom_angle
O005 Na01 O007 53.63(6)
O005 Na01 O00A 64.48(6)
O005 Na01 O00B 91.66(6)
O005 Na01 O00E 151.34(6)
O005 Na01 O00F 119.74(7)
O005 Na01 O00G 150.40(6)
O005 Na01 O00J 51.23(6)
O005 Na01 O00L 113.22(7)
O005 Na01 C9 30.70(6)
O005 Na01 C18 150.17(7)
O007 Na01 O00A 118.06(6)
O007 Na01 O00B 66.07(6)
O007 Na01 O00E 119.40(6)
O007 Na01 O00F 153.13(6)
O007 Na01 O00J 50.68(5)
O007 Na01 O00L 85.31(6)
O007 Na01 C9 30.52(6)
O007 Na01 C18 149.56(7)
O00A Na01 O00J 89.76(7)
O00A Na01 C9 90.72(7)
O00A Na01 C18 89.67(7)
O00B Na01 O00A 121.30(7)
O00B Na01 O00E 63.17(6)
O00B Na01 O00J 116.71(7)
O00B Na01 O00L 119.32(6)
O00B Na01 C9 91.19(7)
O00B Na01 C18 89.52(7)
O00E Na01 O00A 115.46(7)
O00E Na01 O00J 151.20(6)
O00E Na01 O00L 92.14(7)
O00E Na01 C9 149.90(6)
O00E Na01 C18 30.29(5)
O00F Na01 O00A 64.03(6)
O00F Na01 O00B 89.59(7)
O00F Na01 O00E 51.44(5)
O00F Na01 O00J 150.61(6)
O00F Na01 O00L 118.01(7)
O00F Na01 C9 150.44(7)
O00F Na01 C18 30.44(6)
O00G Na01 O007 147.29(6)
O00G Na01 O00A 89.92(7)
O00G Na01 O00B 115.36(6)
O00G Na01 O00E 52.22(5)
O00G Na01 O00F 52.82(7)
O00G Na01 O00J 118.40(6)
O00G Na01 O00L 65.18(6)
O00G Na01 C9 148.13(7)
O00G Na01 C18 30.80(6)
O00J Na01 C9 29.76(5)
O00J Na01 C18 149.19(6)
O00L Na01 O00A 119.36(7)
O00L Na01 O00J 61.99(6)
O00L Na01 C9 87.01(7)
O00L Na01 C18 91.87(7)
C18 Na01 C9 178.87(7)
C9 O005 Na01 86.99(12)
C9 O005 C16 117.65(15)
C16 O005 Na01 116.17(12)
C9 O007 Na01 83.88(11)
C9 O007 C52 116.86(15)
C52 O007 Na01 111.38(12)
C24 O00A Na01 115.85(11)
C26 O00A Na01 114.54(12)
C26 O00A C24 112.81(16)
C19 O00B Na01 113.96(12)
C19 O00B C54 112.24(15)
C54 O00B Na01 119.20(12)
C18 O00E Na01 79.96(11)
C18 O00E C57 118.18(17)
C57 O00E Na01 110.71(12)
C18 O00F Na01 81.94(11)
C18 O00F C23 117.04(15)
C23 O00F Na01 111.67(12)
C18 O00G Na01 85.42(11)
C18 O00G C30 117.98(17)
C30 O00G Na01 113.20(14)
C9 O00J Na01 76.91(11)
C9 O00J C60 118.95(18)
C60 O00J Na01 111.55(14)
C31 O00L Na01 119.17(13)
C31 O00L C34 112.02(17)
C34 O00L Na01 113.70(14)
C4 C1 H1 118.7
C46 C1 H1 118.7
C46 C1 C4 122.53(17)
C7 C2 C48 115.65(17)
C7 C2 B02A 121.17(16)
C48 C2 B02A 122.82(16)
C4 C3 H3 119.1
C43 C3 H3 119.1
C43 C3 C4 121.71(16)
C1 C4 B02A 118.58(15)
C3 C4 C1 115.79(16)
C3 C4 B02A 125.58(15)
C47 C5 H5 118.9
C49 C5 H5 118.9
C49 C5 C47 122.12(16)
C8 C6 C50 115.35(17)
C8 C6 B02A 122.86(16)
C50 C6 B02A 121.26(16)
C2 C7 H7 118.7
C15 C7 C2 122.67(17)
C15 C7 H7 118.7
C6 C8 H8 118.8
C13 C8 C6 122.46(18)
C13 C8 H8 118.8
O005 C9 Na01 62.31(10)
O005 C9 C20 111.61(17)
O007 C9 Na01 65.59(10)
O007 C9 O005 105.51(15)
O007 C9 C20 113.50(17)
O00J C9 Na01 73.33(11)
O00J C9 O005 105.62(16)
O00J C9 O007 106.06(16)
O00J C9 C20 113.84(17)
C20 C9 Na01 172.23(14)
C11 C10 C55 120.60(17)
C45 C10 C11 120.92(17)
C45 C10 C55 118.46(17)
C10 C11 H11 121.2
C49 C11 C10 117.63(17)
C49 C11 H11 121.2
C17 C12 C50 120.45(19)
C17 C12 C59 120.38(19)
C50 C12 C59 119.16(19)
C8 C13 C56 118.49(18)
C17 C13 C8 120.82(18)
C17 C13 C56 120.69(18)
F002 C14 F00H 106.01(17)
F002 C14 C43 112.64(15)
F00D C14 F002 105.50(17)
F00D C14 F00H 106.75(17)
F00D C14 C43 113.34(16)
F00H C14 C43 112.05(17)
C7 C15 C61 118.68(18)
C25 C15 C7 120.54(18)
C25 C15 C61 120.76(19)
O005 C16 H16A 110.6
O005 C16 H16B 110.6
O005 C16 C26 105.86(15)
H16A C16 H16B 108.7
C26 C16 H16A 110.6
C26 C16 H16B 110.6
C12 C17 H17 120.9
C13 C17 C12 118.22(18)
C13 C17 H17 120.9
O00E C18 Na01 69.75(11)
O00E C18 O00G 105.55(17)
O00E C18 C53 113.27(17)
O00F C18 Na01 67.62(10)
O00F C18 O00E 106.23(16)
O00F C18 O00G 105.53(16)
O00F C18 C53 113.36(18)
O00G C18 Na01 63.78(10)
O00G C18 C53 112.24(18)
C53 C18 Na01 175.84(16)
O00B C19 H19A 110.1
O00B C19 H19B 110.1
O00B C19 C52 108.18(16)
H19A C19 H19B 108.4
C52 C19 H19A 110.1
C52 C19 H19B 110.1
C28 C20 C9 174.1(2)
C25 C21 C48 120.96(18)
C25 C21 C62 120.18(19)
C48 C21 C62 118.86(19)
F003 C22 F008 105.57(17)
F003 C22 C49 112.64(17)
F008 C22 C49 112.93(16)
F009 C22 F003 105.70(17)
F009 C22 F008 106.77(17)
F009 C22 C49 112.64(17)
O00F C23 H23A 110.5
O00F C23 H23B 110.5
O00F C23 C24 106.37(16)
H23A C23 H23B 108.6
C24 C23 H23A 110.5
C24 C23 H23B 110.5
O00A C24 C23 107.15(17)
O00A C24 H24A 110.3
O00A C24 H24B 110.3
C23 C24 H24A 110.3
C23 C24 H24B 110.3
H24A C24 H24B 108.5
C15 C25 C21 118.09(19)
C15 C25 H25 121.0
C21 C25 H25 121.0
O00A C26 C16 107.20(17)
O00A C26 H26A 110.3
O00A C26 H26B 110.3
C16 C26 H26A 110.3
C16 C26 H26B 110.3
H26A C26 H26B 108.5
C53 C27 C29 178.5(2)
C20 C28 C58 177.7(3)
C32 C29 C27 120.8(2)
C33 C29 C27 119.8(2)
C33 C29 C32 119.4(2)
O00G C30 H30A 110.6
O00G C30 H30B 110.6
O00G C30 C34 105.69(19)
H30A C30 H30B 108.7
C34 C30 H30A 110.6
C34 C30 H30B 110.6
O00L C31 H31A 110.0
O00L C31 H31B 110.0
O00L C31 C60 108.63(18)
H31A C31 H31B 108.3
C60 C31 H31A 110.0
C60 C31 H31B 110.0
C29 C32 H32 120.3
C29 C32 C39 119.5(3)
C39 C32 H32 120.3
C29 C33 H33 119.8
C35 C33 C29 120.4(3)
C35 C33 H33 119.8
O00L C34 C30 107.97(19)
O00L C34 H34A 110.1
O00L C34 H34B 110.1
C30 C34 H34A 110.1
C30 C34 H34B 110.1
H34A C34 H34B 108.4
C33 C35 H35 120.0
C37 C35 C33 120.1(3)
C37 C35 H35 120.0
C42 C36 H36 120.0
C42 C36 C58 120.1(3)
C58 C36 H36 120.0
C35 C37 H37 119.7
C35 C37 C39 120.5(3)
C39 C37 H37 119.7
C41 C38 H38 120.4
C41 C38 C58 119.3(3)
C58 C38 H38 120.4
C32 C39 H39 119.9
C37 C39 C32 120.1(3)
C37 C39 H39 119.9
C41 C40 H40 119.7
C41 C40 C42 120.6(3)
C42 C40 H40 119.7
C38 C41 H41 119.6
C40 C41 C38 120.7(3)
C40 C41 H41 119.6
C36 C42 H42 120.1
C40 C42 C36 119.8(3)
C40 C42 H42 120.1
C3 C43 C14 119.58(16)
C44 C43 C3 121.22(17)
C44 C43 C14 119.19(17)
C43 C44 H44 121.0
C43 C44 C46 118.07(17)
C46 C44 H44 121.0
C10 C45 H45 118.6
C10 C45 C47 122.71(17)
C47 C45 H45 118.6
C1 C46 C44 120.55(17)
C1 C46 C51 120.13(17)
C44 C46 C51 119.29(17)
C5 C47 B02A 123.41(15)
C45 C47 C5 115.23(16)
C45 C47 B02A 121.00(15)
C2 C48 H48 119.0
C21 C48 C2 122.05(18)
C21 C48 H48 119.0
C5 C49 C22 118.79(16)
C11 C49 C5 121.35(16)
C11 C49 C22 119.85(16)
C6 C50 H50 118.6
C12 C50 C6 122.70(18)
C12 C50 H50 118.6
F004 C51 C46 112.14(18)
F00I C51 F004 105.75(17)
F00I C51 F00K 106.81(19)
F00I C51 C46 112.84(18)
F00K C51 F004 106.58(18)
F00K C51 C46 112.24(17)
O007 C52 C19 106.18(16)
O007 C52 H52A 110.5
O007 C52 H52B 110.5
C19 C52 H52A 110.5
C19 C52 H52B 110.5
H52A C52 H52B 108.7
C27 C53 C18 177.7(2)
O00B C54 H54A 110.1
O00B C54 H54B 110.1
O00B C54 C57 107.97(16)
H54A C54 H54B 108.4
C57 C54 H54A 110.1
C57 C54 H54B 110.1
F00C C55 F00M 104.02(18)
F00C C55 C10 111.93(17)
F00M C55 C10 112.85(19)
F00N C55 F00C 106.1(2)
F00N C55 F00M 107.84(19)
F00N C55 C10 113.48(17)
F00O C56 C13 112.64(18)
F00Q C56 F00O 105.1(2)
F00Q C56 F00S 106.8(2)
F00Q C56 C13 112.8(2)
F00S C56 F00O 105.7(2)
F00S C56 C13 113.1(2)
O00E C57 C54 106.05(18)
O00E C57 H57A 110.5
O00E C57 H57B 110.5
C54 C57 H57A 110.5
C54 C57 H57B 110.5
H57A C57 H57B 108.7
C36 C58 C28 119.5(2)
C36 C58 C38 119.5(2)
C38 C58 C28 121.0(2)
F01L C59 F01O 99.9(5)
F01L C59 C12 115.2(5)
F01O C59 C12 111.8(5)
F018 C59 F01L 108.4(7)
F018 C59 F01O 106.1(8)
F018 C59 C12 114.1(7)
F01M C59 C12 112.9(6)
F01M C59 F0 111.0(7)
F01M C59 F01P 104.3(8)
F0 C59 C12 111.4(5)
F01P C59 C12 114.0(6)
F01P C59 F0 102.6(8)
O00J C60 C31 105.5(2)
O00J C60 H60A 110.6
O00J C60 H60B 110.6
C31 C60 H60A 110.6
C31 C60 H60B 110.6
H60A C60 H60B 108.8
C2 B02A C4 109.92(14)
C6 B02A C2 112.99(15)
C6 B02A C4 104.20(14)
C6 B02A C47 113.81(14)
C47 B02A C2 102.94(14)
C47 B02A C4 113.21(14)
F006 C61 F00P 103.66(19)
F006 C61 C15 113.52(18)
F00P C61 C15 111.8(2)
F012 C61 F006 105.0(2)
F012 C61 F00P 109.1(2)
F012 C61 C15 113.1(2)
F00R C62 C21 111.7(3)
F00V C62 F00R 102.6(4)
F00V C62 C21 112.3(3)
F01B C62 F00R 106.7(6)
F01B C62 F00V 109.9(6)
F01B C62 C21 113.1(4)
F0AA C62 C21 112.6(7)
F0AA C62 F01C 99.9(12)
F01C C62 C21 115.8(6)
F00W C62 C21 114.5(6)
F00W C62 F0AA 99.8(8)
F00W C62 F01C 112.1(11)

loop_
_geom_bond_atom_site_label_1
_geom_bond_atom_site_label_2
_geom_bond_distance
Na01 O005 2.4284(18)
Na01 O007 2.508(2)
Na01 O00A 2.614(2)
Na01 O00B 2.563(2)
Na01 O00E 2.601(2)
Na01 O00F 2.549(2)
Na01 O00G 2.456(2)
Na01 O00J 2.694(2)
Na01 O00L 2.610(2)
Na01 C9 2.739(3)
Na01 C18 2.729(3)
F002 C14 1.333(3)
F003 C22 1.338(3)
F004 C51 1.339(3)
F006 C61 1.320(3)
F008 C22 1.344(2)
F009 C22 1.326(3)
F00C C55 1.330(3)
F00D C14 1.328(2)
F00H C14 1.334(2)
F00I C51 1.331(3)
F00K C51 1.332(3)
F00M C55 1.332(3)
F00N C55 1.326(3)
F00O C56 1.318(3)
F00Q C56 1.306(3)
F00R C62 1.339(5)
F00S C56 1.313(3)
F00V C62 1.328(5)
F01B C62 1.300(6)
F01L C59 1.318(7)
F01O C59 1.343(7)
F018 C59 1.281(8)
O005 C9 1.400(3)
O005 C16 1.443(2)
O007 C9 1.399(3)
O007 C52 1.443(2)
O00A C24 1.427(3)
O00A C26 1.426(2)
O00B C19 1.426(3)
O00B C54 1.428(2)
O00E C18 1.398(2)
O00E C57 1.438(3)
O00F C18 1.397(3)
O00F C23 1.439(2)
O00G C18 1.402(3)
O00G C30 1.442(3)
O00J C9 1.396(2)
O00J C60 1.440(3)
O00L C31 1.424(3)
O00L C34 1.425(3)
F00P C61 1.332(3)
C1 H1 0.9300
C1 C4 1.405(2)
C1 C46 1.385(3)
C2 C7 1.400(3)
C2 C48 1.401(3)
C2 B02A 1.641(3)
C3 H3 0.9300
C3 C4 1.398(3)
C3 C43 1.394(3)
C4 B02A 1.646(3)
C5 H5 0.9300
C5 C47 1.402(2)
C5 C49 1.392(3)
C6 C8 1.398(3)
C6 C50 1.402(3)
C6 B02A 1.634(3)
C7 H7 0.9300
C7 C15 1.389(3)
C8 H8 0.9300
C8 C13 1.392(3)
C9 C20 1.479(3)
C10 C11 1.387(3)
C10 C45 1.387(3)
C10 C55 1.495(3)
C11 H11 0.9300
C11 C49 1.383(3)
C12 C17 1.389(3)
C12 C50 1.390(3)
C12 C59 1.487(3)
C13 C17 1.383(3)
C13 C56 1.498(3)
C14 C43 1.500(3)
C15 C25 1.388(3)
C15 C61 1.499(3)
C16 H16A 0.9700
C16 H16B 0.9700
C16 C26 1.499(3)
C17 H17 0.9300
C18 C53 1.476(3)
C19 H19A 0.9700
C19 H19B 0.9700
C19 C52 1.504(3)
C20 C28 1.184(3)
C21 C25 1.388(3)
C21 C48 1.392(3)
C21 C62 1.496(3)
C22 C49 1.495(3)
C23 H23A 0.9700
C23 H23B 0.9700
C23 C24 1.500(3)
C24 H24A 0.9700
C24 H24B 0.9700
C25 H25 0.9300
C26 H26A 0.9700
C26 H26B 0.9700
C27 C29 1.434(3)
C27 C53 1.189(3)
C28 C58 1.439(3)
C29 C32 1.388(4)
C29 C33 1.387(3)
C30 H30A 0.9700
C30 H30B 0.9700
C30 C34 1.503(4)
C31 H31A 0.9700
C31 H31B 0.9700
C31 C60 1.499(3)
C32 H32 0.9300
C32 C39 1.391(4)
C33 H33 0.9300
C33 C35 1.379(4)
C34 H34A 0.9700
C34 H34B 0.9700
C35 H35 0.9300
C35 C37 1.363(5)
C36 H36 0.9300
C36 C42 1.385(4)
C36 C58 1.388(4)
C37 H37 0.9300
C37 C39 1.375(5)
C38 H38 0.9300
C38 C41 1.386(4)
C38 C58 1.392(4)
C39 H39 0.9300
C40 H40 0.9300
C40 C41 1.361(5)
C40 C42 1.372(5)
C41 H41 0.9300
C42 H42 0.9300
C43 C44 1.383(3)
C44 H44 0.9300
C44 C46 1.388(3)
F012 C61 1.320(3)
C45 H45 0.9300
C45 C47 1.401(3)
C46 C51 1.498(3)
C47 B02A 1.636(3)
C48 H48 0.9300
C50 H50 0.9300
C52 H52A 0.9700
C52 H52B 0.9700
C54 H54A 0.9700
C54 H54B 0.9700
C54 C57 1.498(3)
C57 H57A 0.9700
C57 H57B 0.9700
C59 F01M 1.283(8)
C59 F0 1.327(7)
C59 F01P 1.325(8)
C60 H60A 0.9700
C60 H60B 0.9700
C62 F0AA 1.303(9)
C62 F01C 1.312(9)
C62 F00W 1.292(9)
